data_7237519
loop_
_publ_author_name
'Wang, Yue'
'Yang, Tianzhi'
'Liu, Xingman'
'Li, Guangfu'
'Che, Weilong'
'Zhu, Dongxia'
'Su, Zhongmin'

_publ_section_title
;
 New cationic Ir(iii) complexes without &#x201C;any soft
 substituents&#x201D;: aggregation-induced emission and piezochromic
 luminescence
;
_journal_issue 45
_journal_name_full 'Journal of Materials Chemistry C'
_journal_page_first 12217
_journal_paper_doi 10.1039/C8TC04512G
_journal_volume 6
_journal_year 2018
_chemical_formula_moiety 'C38 H24 F4 Ir N8, F6 P'
_chemical_formula_sum 'C38 H24 F10 Ir N8 P'
_chemical_formula_weight 1005.82
_space_group_crystal_system orthorhombic
_space_group_IT_number 61
_space_group_name_Hall '-P 2ac 2ab'
_space_group_name_H-M_alt 'P b c a'
_atom_sites_solution_hydrogens geom
_audit_creation_date 2018-07-13
_audit_creation_method
;
Olex2 1.2
(compiled 2018.05.29 svn.r3508 for OlexSys, GUI svn.r5506)
;
_audit_update_record
;
2018-08-20 deposited with the CCDC.
2018-10-12 downloaded from the CCDC.
;
_cell_angle_alpha 90
_cell_angle_beta 90
_cell_angle_gamma 90
_cell_formula_units_Z 8
_cell_length_a 15.0940(6)
_cell_length_b 15.6330(6)
_cell_length_c 33.8640(15)
_cell_measurement_reflns_used 9998
_cell_measurement_temperature 173
_cell_measurement_theta_max 25.035
_cell_measurement_theta_min 2.602
_cell_volume 7990.7(6)
_computing_cell_refinement 'SAINT v8.37A (Bruker, 2015)'
_computing_data_reduction 'SAINT v8.37A (Bruker, 2015)'
_computing_molecular_graphics 'Olex2 (Dolomanov et al., 2009)'
_computing_publication_material 'Olex2 (Dolomanov et al., 2009)'
_computing_structure_refinement 'ShelXL (Sheldrick, 2015)'
_diffrn_ambient_temperature 173
_diffrn_measured_fraction_theta_full 0.997
_diffrn_measured_fraction_theta_max 0.997
_diffrn_measurement_device_type 'Bruker P4'
_diffrn_measurement_method '\w scans'
_diffrn_radiation_monochromator graphite
_diffrn_radiation_type MoK\a
_diffrn_radiation_wavelength 0.71069
_diffrn_reflns_av_R_equivalents 0.0557
_diffrn_reflns_av_unetI/netI 0.0235
_diffrn_reflns_Laue_measured_fraction_full 0.997
_diffrn_reflns_Laue_measured_fraction_max 0.997
_diffrn_reflns_limit_h_max 17
_diffrn_reflns_limit_h_min -17
_diffrn_reflns_limit_k_max 18
_diffrn_reflns_limit_k_min -18
_diffrn_reflns_limit_l_max 40
_diffrn_reflns_limit_l_min -40
_diffrn_reflns_number 74835
_diffrn_reflns_point_group_measured_fraction_full 0.997
_diffrn_reflns_point_group_measured_fraction_max 0.997
_diffrn_reflns_theta_full 25.067
_diffrn_reflns_theta_max 25.067
_diffrn_reflns_theta_min 2.603
_exptl_absorpt_coefficient_mu 3.467
_exptl_absorpt_correction_T_max 0.6069
_exptl_absorpt_correction_T_min 0.5296
_exptl_absorpt_correction_type none
_exptl_crystal_colour 'clear yellow'
_exptl_crystal_colour_lustre clear
_exptl_crystal_colour_primary yellow
_exptl_crystal_density_diffrn 1.672
_exptl_crystal_density_method 'not measured'
_exptl_crystal_description block
_exptl_crystal_F_000 3920
_exptl_crystal_size_max 0.21
_exptl_crystal_size_mid 0.19
_exptl_crystal_size_min 0.16
_refine_diff_density_max 0.571
_refine_diff_density_min -0.526
_refine_diff_density_rms 0.088
_refine_ls_extinction_method none
_refine_ls_goodness_of_fit_ref 1.050
_refine_ls_hydrogen_treatment constr
_refine_ls_matrix_type full
_refine_ls_number_parameters 523
_refine_ls_number_reflns 7069
_refine_ls_number_restraints 0
_refine_ls_restrained_S_all 1.050
_refine_ls_R_factor_all 0.0384
_refine_ls_R_factor_gt 0.0265
_refine_ls_shift/su_max 0.001
_refine_ls_shift/su_mean 0.000
_refine_ls_structure_factor_coef Fsqd
_refine_ls_weighting_details 'w=1/[\s^2^(Fo^2^)+(0.0322P)^2^+15.7464P] where P=(Fo^2^+2Fc^2^)/3'
_refine_ls_weighting_scheme calc
_refine_ls_wR_factor_gt 0.0652
_refine_ls_wR_factor_ref 0.0698
_reflns_Friedel_coverage 0.000
_reflns_number_gt 5731
_reflns_number_total 7069
_reflns_threshold_expression 'I > 2\s(I)'
_cod_data_source_file c8tc04512g2.cif
_cod_data_source_block 11
_cod_database_code 7237519
_shelx_shelxl_version_number 2014/7
_shelx_space_group_comment
;
The symmetry employed for this shelxl refinement is uniquely defined
by the following loop, which should always be used as a source of
symmetry information in preference to the above space-group names.
They are only intended as comments.
;
_shelx_estimated_absorpt_t_max 0.607
_shelx_estimated_absorpt_t_min 0.530
_olex2_refinement_description
;
1. Fixed Uiso
 At 1.2 times of:
  All C(H) groups
2.a Aromatic/amide H refined with riding coordinates:
 C6(H6), C20(H20), C22(H22), C35(H35), C31(H31), C27(H27), C30(H30), C34(H34),
 C21(H21), C19(H19), C36(H36), C12(H12), C29(H29), C38(H38), C28(H28), C15(H15),
  C1(H1), C10(H10), C17(H17), C11(H11), C37(H37), C2(H2), C8(H8), C3(H3)
;
_olex2_submission_special_instructions 'No special instructions were received'

loop_
_space_group_symop_operation_xyz
'x, y, z'
'-x+1/2, -y, z+1/2'
'x+1/2, -y+1/2, -z'
'-x, y+1/2, -z+1/2'
'-x, -y, -z'
'x-1/2, y, -z-1/2'
'-x-1/2, y-1/2, z'
'x, -y-1/2, z-1/2'

loop_
_atom_site_label
_atom_site_type_symbol
_atom_site_fract_x
_atom_site_fract_y
_atom_site_fract_z
_atom_site_U_iso_or_equiv
_atom_site_adp_type
_atom_site_occupancy
_atom_site_site_symmetry_order
_atom_site_calc_flag
_atom_site_refinement_flags_posn
Ir1 Ir 0.46367(2) 0.13639(2) 0.37112(2) 0.02280(6) Uani 1 1 d .
P1 P 0.50976(7) 0.48841(8) 0.30220(4) 0.0346(3) Uani 1 1 d .
F7 F 0.44754(17) 0.41904(19) 0.32368(9) 0.0548(8) Uani 1 1 d .
F6 F 0.44614(19) 0.56257(19) 0.31669(10) 0.0612(8) Uani 1 1 d .
N1 N 0.5259(2) 0.2285(2) 0.40221(10) 0.0346(9) Uani 1 1 d .
F10 F 0.45313(18) 0.4778(2) 0.26297(9) 0.0602(8) Uani 1 1 d .
F9 F 0.5674(2) 0.4969(2) 0.34170(9) 0.0616(8) Uani 1 1 d .
N7 N 0.3194(2) 0.2789(2) 0.27685(9) 0.0247(7) Uani 1 1 d .
N8 N 0.4636(2) 0.2445(2) 0.25484(9) 0.0255(7) Uani 1 1 d .
F8 F 0.57295(19) 0.4133(2) 0.28787(10) 0.0656(9) Uani 1 1 d .
N3 N 0.3934(2) 0.0432(2) 0.34382(9) 0.0257(7) Uani 1 1 d .
C25 C 0.3421(2) 0.2524(3) 0.31276(10) 0.0229(8) Uani 1 1 d .
F5 F 0.5726(2) 0.5561(2) 0.28087(9) 0.0617(8) Uani 1 1 d .
C6 C 0.5997(3) -0.0153(4) 0.47892(14) 0.0510(14) Uani 1 1 d .
H6 H 0.6274 -0.0429 0.5006 0.061 Uiso 1 1 calc R
F1 F 0.6479(2) 0.1185(2) 0.50146(9) 0.0735(10) Uani 1 1 d .
N4 N 0.3082(2) 0.0343(2) 0.35725(10) 0.0293(8) Uani 1 1 d .
C26 C 0.2745(2) 0.2621(3) 0.34410(11) 0.0257(9) Uani 1 1 d .
N5 N 0.5740(2) 0.1304(2) 0.33193(10) 0.0267(8) Uani 1 1 d .
N6 N 0.42136(19) 0.2159(2) 0.32113(8) 0.0205(7) Uani 1 1 d .
F2 F 0.5465(2) -0.1476(2) 0.45624(9) 0.0628(9) Uani 1 1 d .
C32 C 0.3815(2) 0.2740(3) 0.24856(11) 0.0246(8) Uani 1 1 d .
F3 F 0.15350(18) 0.0039(2) 0.40287(10) 0.0624(9) Uani 1 1 d .
C9 C 0.5173(3) 0.0641(3) 0.41380(11) 0.0291(10) Uani 1 1 d .
C14 C 0.2161(3) 0.0583(3) 0.41659(15) 0.0442(13) Uani 1 1 d .
C18 C 0.3560(3) 0.1309(3) 0.40661(11) 0.0271(9) Uani 1 1 d .
F4 F 0.2616(2) 0.1870(3) 0.50169(8) 0.0780(11) Uani 1 1 d .
C20 C 0.7171(3) 0.0831(3) 0.31171(13) 0.0406(11) Uani 1 1 d .
H20 H 0.7699 0.0524 0.3175 0.049 Uiso 1 1 calc R
C33 C 0.3570(3) 0.2989(3) 0.20829(11) 0.0308(10) Uani 1 1 d .
C13 C 0.2910(3) 0.0747(3) 0.39377(12) 0.0300(10) Uani 1 1 d .
C22 C 0.6304(3) 0.1677(3) 0.26852(12) 0.0315(10) Uani 1 1 d .
H22 H 0.6223 0.1957 0.2439 0.038 Uiso 1 1 calc R
C35 C 0.2508(3) 0.3518(3) 0.16132(13) 0.0422(11) Uani 1 1 d .
H35 H 0.1940 0.3750 0.1558 0.051 Uiso 1 1 calc R
C31 C 0.1929(3) 0.2227(3) 0.33968(12) 0.0351(10) Uani 1 1 d .
H31 H 0.1808 0.1891 0.3169 0.042 Uiso 1 1 calc R
C27 C 0.2912(3) 0.3126(3) 0.37674(12) 0.0346(10) Uani 1 1 d .
H27 H 0.3475 0.3389 0.3799 0.041 Uiso 1 1 calc R
C30 C 0.1291(3) 0.2326(3) 0.36875(13) 0.0427(12) Uani 1 1 d .
H30 H 0.0740 0.2035 0.3666 0.051 Uiso 1 1 calc R
C24 C 0.4795(2) 0.2141(2) 0.29038(11) 0.0223(8) Uani 1 1 d .
N2 N 0.5665(3) 0.2003(3) 0.43606(11) 0.0438(10) Uani 1 1 d .
C34 C 0.2744(3) 0.3334(3) 0.19975(12) 0.0336(10) Uani 1 1 d .
H34 H 0.2338 0.3445 0.2206 0.040 Uiso 1 1 calc R
C5 C 0.6040(3) 0.0709(4) 0.47422(13) 0.0471(13) Uani 1 1 d .
C21 C 0.7073(3) 0.1237(3) 0.27605(13) 0.0365(11) Uani 1 1 d .
H21 H 0.7531 0.1215 0.2568 0.044 Uiso 1 1 calc R
C19 C 0.6489(3) 0.0874(3) 0.33924(14) 0.0417(12) Uani 1 1 d .
H19 H 0.6557 0.0592 0.3639 0.050 Uiso 1 1 calc R
C23 C 0.5647(2) 0.1709(3) 0.29700(11) 0.0229(8) Uani 1 1 d .
C36 C 0.3095(4) 0.3364(4) 0.13082(14) 0.0590(16) Uani 1 1 d .
H36 H 0.2932 0.3494 0.1044 0.071 Uiso 1 1 calc R
C12 C 0.2609(3) -0.0137(3) 0.33179(14) 0.0449(12) Uani 1 1 d .
H12 H 0.2001 -0.0285 0.3343 0.054 Uiso 1 1 calc R
C7 C 0.5537(3) -0.0605(3) 0.45112(14) 0.0426(12) Uani 1 1 d .
C29 C 0.1454(3) 0.2847(3) 0.40095(14) 0.0454(13) Uani 1 1 d .
H29 H 0.1008 0.2926 0.4204 0.054 Uiso 1 1 calc R
C38 C 0.4157(3) 0.2837(4) 0.17737(13) 0.0612(18) Uani 1 1 d .
H38 H 0.4727 0.2605 0.1827 0.073 Uiso 1 1 calc R
C28 C 0.2256(3) 0.3250(3) 0.40499(13) 0.0420(12) Uani 1 1 d .
H28 H 0.2362 0.3613 0.4270 0.050 Uiso 1 1 calc R
C16 C 0.2698(4) 0.1496(4) 0.46522(14) 0.0504(14) Uani 1 1 d .
C15 C 0.2043(3) 0.0952(4) 0.45301(15) 0.0512(14) Uani 1 1 d .
H15 H 0.1536 0.0837 0.4688 0.061 Uiso 1 1 calc R
C1 C 0.5361(3) 0.3130(3) 0.40107(15) 0.0500(13) Uani 1 1 d .
H1 H 0.5138 0.3498 0.3811 0.060 Uiso 1 1 calc R
C10 C 0.3986(3) -0.0004(3) 0.30999(12) 0.0368(11) Uani 1 1 d .
H10 H 0.4500 -0.0057 0.2940 0.044 Uiso 1 1 calc R
C17 C 0.3443(3) 0.1697(3) 0.44363(12) 0.0399(11) Uani 1 1 d .
H17 H 0.3868 0.2090 0.4536 0.048 Uiso 1 1 calc R
C4 C 0.5640(3) 0.1113(3) 0.44256(13) 0.0368(11) Uani 1 1 d .
C11 C 0.3157(4) -0.0372(3) 0.30187(15) 0.0525(14) Uani 1 1 d .
H11 H 0.3009 -0.0718 0.2798 0.063 Uiso 1 1 calc R
C37 C 0.3911(4) 0.3025(5) 0.13872(15) 0.080(2) Uani 1 1 d .
H37 H 0.4312 0.2917 0.1177 0.096 Uiso 1 1 calc R
C2 C 0.5848(6) 0.3388(4) 0.4341(2) 0.093(3) Uani 1 1 d .
H2 H 0.6031 0.3954 0.4402 0.111 Uiso 1 1 calc R
C8 C 0.5125(3) -0.0234(3) 0.41899(12) 0.0338(10) Uani 1 1 d .
H8 H 0.4811 -0.0578 0.4006 0.041 Uiso 1 1 calc R
C3 C 0.6010(5) 0.2669(4) 0.45570(18) 0.080(2) Uani 1 1 d .
H3 H 0.6313 0.2645 0.4803 0.096 Uiso 1 1 calc R

loop_
_atom_site_aniso_label
_atom_site_aniso_U_11
_atom_site_aniso_U_22
_atom_site_aniso_U_33
_atom_site_aniso_U_23
_atom_site_aniso_U_13
_atom_site_aniso_U_12
Ir1 0.01918(9) 0.03013(10) 0.01909(9) 0.00202(6) -0.00139(6) 0.00070(7)
P1 0.0245(6) 0.0349(7) 0.0444(7) 0.0038(5) 0.0003(5) 0.0021(5)
F7 0.0422(16) 0.0516(19) 0.071(2) 0.0176(16) 0.0042(14) -0.0082(14)
F6 0.0541(18) 0.0440(18) 0.085(2) -0.0056(16) 0.0130(16) 0.0177(15)
N1 0.034(2) 0.042(2) 0.0283(18) 0.0007(16) -0.0091(15) -0.0076(18)
F10 0.0491(18) 0.078(2) 0.0540(18) 0.0033(16) -0.0130(14) -0.0046(16)
F9 0.0557(18) 0.074(2) 0.0554(18) 0.0001(16) -0.0176(15) -0.0041(17)
N7 0.0249(17) 0.0273(19) 0.0219(16) -0.0002(14) -0.0015(13) 0.0039(15)
N8 0.0271(18) 0.0274(19) 0.0221(16) 0.0014(14) -0.0001(14) -0.0001(15)
F8 0.0412(16) 0.063(2) 0.093(2) -0.0118(19) 0.0056(16) 0.0190(16)
N3 0.0259(17) 0.030(2) 0.0211(16) 0.0046(14) -0.0022(14) -0.0003(15)
C25 0.024(2) 0.022(2) 0.0230(19) -0.0038(17) -0.0010(15) 0.0016(16)
F5 0.0524(18) 0.061(2) 0.071(2) 0.0117(17) 0.0084(16) -0.0204(16)
C6 0.048(3) 0.070(4) 0.035(3) 0.020(3) -0.013(2) 0.007(3)
F1 0.078(2) 0.096(3) 0.0465(18) 0.0075(17) -0.0396(17) -0.014(2)
N4 0.0221(17) 0.033(2) 0.0326(18) 0.0075(16) -0.0018(15) -0.0018(15)
C26 0.027(2) 0.030(2) 0.0205(19) 0.0053(17) 0.0001(16) 0.0110(18)
N5 0.0195(16) 0.031(2) 0.0298(18) 0.0050(15) 0.0011(14) 0.0003(15)
N6 0.0198(16) 0.0234(18) 0.0182(16) -0.0005(13) -0.0002(13) 0.0013(14)
F2 0.081(2) 0.053(2) 0.0549(19) 0.0237(15) -0.0165(16) 0.0073(17)
C32 0.024(2) 0.026(2) 0.0236(19) 0.0006(16) 0.0017(16) 0.0024(17)
F3 0.0311(15) 0.063(2) 0.093(2) 0.0123(18) 0.0143(15) -0.0085(15)
C9 0.022(2) 0.043(3) 0.022(2) 0.0049(18) 0.0004(16) 0.0040(18)
C14 0.023(2) 0.046(3) 0.063(3) 0.022(3) 0.008(2) 0.007(2)
C18 0.027(2) 0.030(2) 0.023(2) 0.0076(18) 0.0008(16) 0.0064(19)
F4 0.077(2) 0.118(3) 0.0387(16) -0.0075(18) 0.0247(16) 0.034(2)
C20 0.025(2) 0.045(3) 0.052(3) 0.014(2) 0.006(2) 0.009(2)
C33 0.031(2) 0.036(3) 0.026(2) 0.0071(18) 0.0023(17) 0.0074(19)
C13 0.025(2) 0.033(3) 0.032(2) 0.0120(19) 0.0038(17) 0.0078(19)
C22 0.029(2) 0.034(2) 0.031(2) 0.0050(19) 0.0056(18) 0.0009(19)
C35 0.038(3) 0.053(3) 0.036(2) 0.005(2) -0.002(2) 0.015(2)
C31 0.026(2) 0.048(3) 0.031(2) 0.008(2) -0.0021(18) 0.009(2)
C27 0.038(2) 0.034(3) 0.032(2) -0.0014(19) 0.0023(19) 0.004(2)
C30 0.025(2) 0.059(3) 0.044(3) 0.014(2) 0.002(2) 0.009(2)
C24 0.022(2) 0.021(2) 0.025(2) -0.0030(16) -0.0001(15) -0.0022(16)
N2 0.047(2) 0.052(3) 0.033(2) 0.0031(19) -0.0194(18) -0.014(2)
C34 0.035(2) 0.039(3) 0.026(2) 0.0024(19) 0.0008(18) 0.011(2)
C5 0.042(3) 0.071(4) 0.029(2) 0.005(2) -0.015(2) -0.006(3)
C21 0.027(2) 0.042(3) 0.041(3) 0.004(2) 0.0093(19) 0.001(2)
C19 0.029(2) 0.055(3) 0.042(3) 0.015(2) 0.001(2) 0.011(2)
C23 0.0207(19) 0.024(2) 0.024(2) -0.0035(17) -0.0019(16) -0.0017(17)
C36 0.056(3) 0.090(5) 0.031(3) 0.017(3) -0.005(2) 0.023(3)
C12 0.035(3) 0.051(3) 0.049(3) 0.008(2) -0.010(2) -0.018(2)
C7 0.047(3) 0.046(3) 0.035(3) 0.014(2) -0.002(2) 0.007(2)
C29 0.039(3) 0.060(4) 0.037(3) 0.014(2) 0.015(2) 0.026(3)
C38 0.039(3) 0.114(5) 0.030(3) 0.020(3) 0.007(2) 0.037(3)
C28 0.054(3) 0.042(3) 0.030(2) -0.001(2) 0.010(2) 0.016(2)
C16 0.056(3) 0.064(4) 0.032(3) 0.011(2) 0.016(2) 0.030(3)
C15 0.042(3) 0.065(4) 0.047(3) 0.023(3) 0.023(2) 0.025(3)
C1 0.061(3) 0.045(3) 0.044(3) 0.004(2) -0.014(2) -0.023(3)
C10 0.050(3) 0.035(3) 0.025(2) 0.0000(19) -0.001(2) -0.002(2)
C17 0.041(3) 0.049(3) 0.029(2) 0.006(2) 0.007(2) 0.014(2)
C4 0.033(2) 0.047(3) 0.031(2) 0.007(2) -0.0070(19) -0.003(2)
C11 0.067(4) 0.048(3) 0.043(3) -0.005(2) -0.014(3) -0.026(3)
C37 0.060(4) 0.151(7) 0.029(3) 0.024(3) 0.010(3) 0.050(4)
C2 0.135(7) 0.061(4) 0.082(5) 0.010(4) -0.053(5) -0.054(4)
C8 0.038(2) 0.038(3) 0.026(2) 0.0043(19) -0.0023(18) 0.004(2)
C3 0.103(5) 0.076(5) 0.061(4) 0.004(3) -0.044(4) -0.046(4)

loop_
_atom_type_symbol
_atom_type_description
_atom_type_scat_dispersion_real
_atom_type_scat_dispersion_imag
_atom_type_scat_source
C C 0.0033 0.0016 'International Tables Vol C Tables 4.2.6.8 and 6.1.1.4'
H H 0.0000 0.0000 'International Tables Vol C Tables 4.2.6.8 and 6.1.1.4'
N N 0.0061 0.0033 'International Tables Vol C Tables 4.2.6.8 and 6.1.1.4'
F F 0.0171 0.0103 'International Tables Vol C Tables 4.2.6.8 and 6.1.1.4'
P P 0.1023 0.0942 'International Tables Vol C Tables 4.2.6.8 and 6.1.1.4'
Ir Ir -1.4442 7.9887 'International Tables Vol C Tables 4.2.6.8 and 6.1.1.4'

loop_
_geom_angle_atom_site_label_1
_geom_angle_atom_site_label_2
_geom_angle_atom_site_label_3
_geom_angle
N1 Ir1 N3 174.98(13)
N1 Ir1 N5 89.57(14)
N1 Ir1 N6 97.72(13)
N1 Ir1 C18 95.40(16)
N3 Ir1 N5 95.35(13)
N3 Ir1 N6 84.41(12)
N5 Ir1 N6 76.83(12)
C9 Ir1 N1 80.67(17)
C9 Ir1 N3 97.76(15)
C9 Ir1 N5 96.23(14)
C9 Ir1 N6 172.92(13)
C9 Ir1 C18 82.66(15)
C18 Ir1 N3 79.65(15)
C18 Ir1 N5 174.66(15)
C18 Ir1 N6 104.38(13)
F6 P1 F7 89.96(17)
F6 P1 F10 90.55(18)
F6 P1 F9 90.57(18)
F6 P1 F8 179.4(2)
F6 P1 F5 90.88(18)
F10 P1 F7 89.61(17)
F10 P1 F9 178.7(2)
F10 P1 F8 89.44(18)
F10 P1 F5 90.63(17)
F9 P1 F7 89.74(17)
F8 P1 F7 89.43(18)
F8 P1 F9 89.43(18)
F8 P1 F5 89.74(18)
F5 P1 F7 179.12(19)
F5 P1 F9 90.00(17)
N2 N1 Ir1 114.5(3)
C1 N1 Ir1 138.4(3)
C1 N1 N2 106.9(4)
C25 N7 C32 117.1(3)
C24 N8 C32 116.0(3)
N4 N3 Ir1 114.4(2)
C10 N3 Ir1 136.7(3)
C10 N3 N4 106.7(3)
N7 C25 C26 116.5(3)
N7 C25 N6 123.3(3)
N6 C25 C26 120.1(3)
C5 C6 H6 121.4
C5 C6 C7 117.2(4)
C7 C6 H6 121.4
N3 N4 C13 114.7(3)
C12 N4 N3 109.9(4)
C12 N4 C13 135.4(4)
C31 C26 C25 119.3(4)
C27 C26 C25 120.5(4)
C27 C26 C31 120.2(4)
C19 N5 Ir1 124.6(3)
C19 N5 C23 119.1(4)
C23 N5 Ir1 116.3(3)
C25 N6 Ir1 131.0(2)
C25 N6 C24 114.7(3)
C24 N6 Ir1 113.0(2)
N7 C32 C33 118.3(3)
N8 C32 N7 123.5(3)
N8 C32 C33 118.2(3)
C4 C9 Ir1 113.9(3)
C8 C9 Ir1 129.0(3)
C8 C9 C4 117.2(4)
F3 C14 C13 119.4(5)
F3 C14 C15 118.8(4)
C15 C14 C13 121.7(5)
C13 C18 Ir1 114.1(3)
C13 C18 C17 117.6(4)
C17 C18 Ir1 127.9(3)
C21 C20 H20 120.4
C21 C20 C19 119.2(4)
C19 C20 H20 120.4
C34 C33 C32 121.5(4)
C34 C33 C38 118.8(4)
C38 C33 C32 119.6(4)
C14 C13 N4 123.5(4)
C18 C13 N4 115.3(3)
C18 C13 C14 121.1(4)
C21 C22 H22 120.2
C21 C22 C23 119.6(4)
C23 C22 H22 120.2
C34 C35 H35 119.9
C34 C35 C36 120.3(4)
C36 C35 H35 119.9
C26 C31 H31 120.3
C26 C31 C30 119.4(4)
C30 C31 H31 120.3
C26 C27 H27 120.0
C26 C27 C28 120.1(4)
C28 C27 H27 120.0
C31 C30 H30 119.9
C29 C30 C31 120.1(5)
C29 C30 H30 119.9
N8 C24 N6 125.1(3)
N8 C24 C23 117.7(3)
N6 C24 C23 117.1(3)
N1 N2 C4 115.8(4)
C3 N2 N1 109.7(4)
C3 N2 C4 134.5(4)
C33 C34 H34 119.7
C35 C34 C33 120.6(4)
C35 C34 H34 119.7
C6 C5 F1 119.2(4)
C6 C5 C4 121.5(5)
F1 C5 C4 119.3(5)
C20 C21 C22 119.1(4)
C20 C21 H21 120.5
C22 C21 H21 120.5
N5 C19 C20 121.7(4)
N5 C19 H19 119.1
C20 C19 H19 119.1
N5 C23 C22 121.3(4)
N5 C23 C24 116.1(3)
C22 C23 C24 122.5(4)
C35 C36 H36 120.1
C37 C36 C35 119.9(4)
C37 C36 H36 120.1
N4 C12 H12 126.1
N4 C12 C11 107.8(4)
C11 C12 H12 126.1
C6 C7 F2 117.7(4)
C6 C7 C8 123.6(5)
F2 C7 C8 118.6(4)
C30 C29 H29 119.8
C28 C29 C30 120.4(4)
C28 C29 H29 119.8
C33 C38 H38 120.0
C37 C38 C33 120.1(4)
C37 C38 H38 120.0
C27 C28 H28 120.1
C29 C28 C27 119.7(5)
C29 C28 H28 120.1
F4 C16 C17 117.0(5)
C15 C16 F4 118.1(5)
C15 C16 C17 124.8(5)
C14 C15 H15 122.0
C16 C15 C14 116.0(4)
C16 C15 H15 122.0
N1 C1 H1 125.5
N1 C1 C2 108.9(5)
C2 C1 H1 125.5
N3 C10 H10 125.5
N3 C10 C11 109.0(4)
C11 C10 H10 125.5
C18 C17 H17 120.7
C16 C17 C18 118.6(5)
C16 C17 H17 120.7
N2 C4 C9 115.0(4)
C5 C4 C9 120.9(5)
C5 C4 N2 124.1(4)
C12 C11 C10 106.6(4)
C12 C11 H11 126.7
C10 C11 H11 126.7
C36 C37 C38 120.4(5)
C36 C37 H37 119.8
C38 C37 H37 119.8
C1 C2 H2 126.7
C3 C2 C1 106.7(5)
C3 C2 H2 126.7
C9 C8 C7 119.5(4)
C9 C8 H8 120.2
C7 C8 H8 120.2
N2 C3 C2 107.7(5)
N2 C3 H3 126.1
C2 C3 H3 126.1

loop_
_geom_bond_atom_site_label_1
_geom_bond_atom_site_label_2
_geom_bond_distance
Ir1 N1 2.016(4)
Ir1 N3 2.025(3)
Ir1 N5 2.132(3)
Ir1 N6 2.195(3)
Ir1 C9 2.005(4)
Ir1 C18 2.023(4)
P1 F7 1.609(3)
P1 F6 1.583(3)
P1 F10 1.588(3)
P1 F9 1.601(3)
P1 F8 1.589(3)
P1 F5 1.594(3)
N1 N2 1.373(5)
N1 C1 1.331(6)
N7 C25 1.330(5)
N7 C32 1.342(5)
N8 C32 1.340(5)
N8 C24 1.316(5)
N3 N4 1.372(4)
N3 C10 1.335(5)
C25 C26 1.480(5)
C25 N6 1.355(5)
C6 H6 0.9500
C6 C5 1.357(7)
C6 C7 1.367(7)
F1 C5 1.358(6)
N4 C13 1.412(5)
N4 C12 1.348(5)
C26 C31 1.386(6)
C26 C27 1.381(6)
N5 C19 1.338(5)
N5 C23 1.349(5)
N6 C24 1.362(5)
F2 C7 1.376(6)
C32 C33 1.465(5)
F3 C14 1.353(6)
C9 C4 1.411(6)
C9 C8 1.381(6)
C14 C13 1.393(6)
C14 C15 1.373(7)
C18 C13 1.388(6)
C18 C17 1.404(6)
F4 C16 1.372(6)
C20 H20 0.9500
C20 C21 1.373(6)
C20 C19 1.390(6)
C33 C34 1.390(6)
C33 C38 1.392(6)
C22 H22 0.9500
C22 C21 1.373(6)
C22 C23 1.384(5)
C35 H35 0.9500
C35 C34 1.379(6)
C35 C36 1.382(7)
C31 H31 0.9500
C31 C30 1.386(6)
C27 H27 0.9500
C27 C28 1.390(6)
C30 H30 0.9500
C30 C29 1.384(7)
C24 C23 1.470(5)
N2 C4 1.409(6)
N2 C3 1.342(7)
C34 H34 0.9500
C5 C4 1.384(6)
C21 H21 0.9500
C19 H19 0.9500
C36 H36 0.9500
C36 C37 1.368(7)
C12 H12 0.9500
C12 C11 1.359(7)
C7 C8 1.381(6)
C29 H29 0.9500
C29 C28 1.371(7)
C38 H38 0.9500
C38 C37 1.392(6)
C28 H28 0.9500
C16 C15 1.368(8)
C16 C17 1.377(7)
C15 H15 0.9500
C1 H1 0.9500
C1 C2 1.397(7)
C10 H10 0.9500
C10 C11 1.404(7)
C17 H17 0.9500
C11 H11 0.9500
C37 H37 0.9500
C2 H2 0.9500
C2 C3 1.363(9)
C8 H8 0.9500
C3 H3 0.9500

loop_
_geom_torsion_atom_site_label_1
_geom_torsion_atom_site_label_2
_geom_torsion_atom_site_label_3
_geom_torsion_atom_site_label_4
_geom_torsion
Ir1 N1 N2 C4 4.2(5)
Ir1 N1 N2 C3 -176.2(4)
Ir1 N1 C1 C2 176.2(5)
Ir1 N3 N4 C13 -15.6(4)
Ir1 N3 N4 C12 165.6(3)
Ir1 N3 C10 C11 -161.3(3)
Ir1 N5 C19 C20 177.3(4)
Ir1 N5 C23 C22 -176.8(3)
Ir1 N5 C23 C24 0.0(4)
Ir1 N6 C24 N8 168.5(3)
Ir1 N6 C24 C23 -8.2(4)
Ir1 C9 C4 N2 -1.2(5)
Ir1 C9 C4 C5 179.3(4)
Ir1 C9 C8 C7 -179.0(3)
Ir1 C18 C13 N4 -3.3(4)
Ir1 C18 C13 C14 174.6(3)
Ir1 C18 C17 C16 -172.2(3)
N1 N2 C4 C9 -1.9(6)
N1 N2 C4 C5 177.5(4)
N1 N2 C3 C2 -1.5(8)
N1 C1 C2 C3 -1.9(9)
N7 C25 C26 C31 58.6(5)
N7 C25 C26 C27 -119.0(4)
N7 C25 N6 Ir1 -161.0(3)
N7 C25 N6 C24 4.8(5)
N7 C32 C33 C34 5.3(6)
N7 C32 C33 C38 -171.3(5)
N8 C32 C33 C34 -177.2(4)
N8 C32 C33 C38 6.2(7)
N8 C24 C23 N5 -171.3(3)
N8 C24 C23 C22 5.5(6)
N3 N4 C13 C14 -165.5(4)
N3 N4 C13 C18 12.5(5)
N3 N4 C12 C11 0.8(5)
N3 C10 C11 C12 0.4(6)
C25 N7 C32 N8 -0.2(6)
C25 N7 C32 C33 177.1(4)
C25 C26 C31 C30 -179.2(4)
C25 C26 C27 C28 176.6(4)
C25 N6 C24 N8 0.1(6)
C25 N6 C24 C23 -176.6(3)
C6 C5 C4 C9 -0.3(8)
C6 C5 C4 N2 -179.7(5)
C6 C7 C8 C9 0.3(7)
F1 C5 C4 C9 -179.6(4)
F1 C5 C4 N2 1.0(7)
N4 N3 C10 C11 0.1(5)
N4 C12 C11 C10 -0.7(6)
C26 C25 N6 Ir1 17.1(5)
C26 C25 N6 C24 -177.0(3)
C26 C31 C30 C29 3.0(7)
C26 C27 C28 C29 2.1(7)
N6 C25 C26 C31 -119.7(4)
N6 C25 C26 C27 62.7(5)
N6 C24 C23 N5 5.7(5)
N6 C24 C23 C22 -177.6(4)
F2 C7 C8 C9 178.6(4)
C32 N7 C25 C26 177.0(4)
C32 N7 C25 N6 -4.8(6)
C32 N8 C24 N6 -4.5(6)
C32 N8 C24 C23 172.1(3)
C32 C33 C34 C35 -176.2(4)
C32 C33 C38 C37 176.2(6)
F3 C14 C13 N4 -3.1(6)
F3 C14 C13 C18 179.1(4)
F3 C14 C15 C16 180.0(4)
F4 C16 C15 C14 -179.0(4)
F4 C16 C17 C18 178.4(4)
C33 C38 C37 C36 0.4(12)
C13 N4 C12 C11 -177.7(5)
C13 C14 C15 C16 0.7(7)
C13 C18 C17 C16 0.5(6)
C35 C36 C37 C38 -0.4(11)
C31 C26 C27 C28 -1.0(6)
C31 C30 C29 C28 -1.9(7)
C27 C26 C31 C30 -1.6(6)
C30 C29 C28 C27 -0.7(7)
C24 N8 C32 N7 4.6(6)
C24 N8 C32 C33 -172.7(4)
N2 N1 C1 C2 1.0(7)
C34 C33 C38 C37 -0.4(9)
C34 C35 C36 C37 0.3(9)
C5 C6 C7 F2 -178.1(5)
C5 C6 C7 C8 0.3(8)
C21 C20 C19 N5 -0.2(8)
C21 C22 C23 N5 -1.2(7)
C21 C22 C23 C24 -177.7(4)
C19 N5 C23 C22 1.0(6)
C19 N5 C23 C24 177.8(4)
C19 C20 C21 C22 0.1(7)
C23 N5 C19 C20 -0.3(7)
C23 C22 C21 C20 0.6(7)
C36 C35 C34 C33 -0.4(8)
C12 N4 C13 C14 12.9(7)
C12 N4 C13 C18 -169.2(5)
C7 C6 C5 F1 179.0(4)
C7 C6 C5 C4 -0.3(8)
C38 C33 C34 C35 0.4(7)
C15 C14 C13 N4 176.2(4)
C15 C14 C13 C18 -1.6(7)
C15 C16 C17 C18 -1.4(7)
C1 N1 N2 C4 -179.3(4)
C1 N1 N2 C3 0.3(6)
C1 C2 C3 N2 2.1(9)
C10 N3 N4 C13 178.2(3)
C10 N3 N4 C12 -0.5(5)
C17 C18 C13 N4 -177.0(4)
C17 C18 C13 C14 0.9(6)
C17 C16 C15 C14 0.8(8)
C4 C9 C8 C7 -0.8(6)
C4 N2 C3 C2 178.0(6)
C8 C9 C4 N2 -179.7(4)
C8 C9 C4 C5 0.8(7)
C3 N2 C4 C9 178.5(6)
C3 N2 C4 C5 -2.0(9)
